data_2207681
loop_
_publ_author_name
'El Bali, Brahim'
'Alaoui Tahiri, Aziz'
'Lachkar, Mohammed'
'Arriortua, Marcaida Isabel'
'Urtiaga, Miren Karmele'

_publ_section_title
;
KMg(HP~2~O~7~).2H~2~O
;
_journal_coeditor_code WM6097
_journal_issue 12
_journal_name_full 'Acta Crystallographica, Section E'
_journal_page_first i275
_journal_page_last i277
_journal_paper_doi 10.1107/S1600536805036731
_journal_volume 61
_journal_year 2005
_chemical_compound_source Synthetic
_chemical_formula_iupac 'K Mg (H P2 O7) (H2 O)2'
_chemical_formula_structural 'K [Mg (H P2 O7) (H2 O)2]'
_chemical_formula_sum 'H5 K Mg O9 P2'
_chemical_formula_weight 274.39
_chemical_name_systematic
;
potassium magnesium hydrogendiphosphate dihydrate
;
_space_group_IT_number 62
_space_group_name_Hall '-P 2ac 2n'
_space_group_name_H-M_alt 'P n m a'
_symmetry_cell_setting orthorhombic
_symmetry_space_group_name_Hall '-P 2ac 2n'
_symmetry_space_group_name_H-M 'P n m a'
_atom_sites_solution_hydrogens geom
_atom_sites_solution_primary direct
_atom_sites_solution_secondary difmap
_audit_conform_dict_name cif_core.dic
_audit_conform_dict_version 2.2
_audit_creation_method 'WinGX routine CIF_UPDATE'
_cell_angle_alpha 90
_cell_angle_beta 90
_cell_angle_gamma 90
_cell_formula_units_Z 4
_cell_length_a 15.5203(13)
_cell_length_b 7.7786(6)
_cell_length_c 6.4822(5)
_cell_measurement_reflns_used 3218
_cell_measurement_temperature 293(2)
_cell_measurement_theta_max 31.825
_cell_measurement_theta_min 3.136
_cell_volume 782.57(11)
_computing_cell_refinement
;
CrysAlis RED (Oxford Diffraction, 2004)
;
_computing_data_collection
;
CrysAlis CCD (Oxford Diffraction, 2004)
;
_computing_data_reduction
;
CrysAlis RED
;
_computing_molecular_graphics
;
ORTEP-3 for Windows (Farrugia, 1997) and PLATON (Spek, 2003)
;
_computing_publication_material
;
WinGX (Farrugia, 1999)
;
_computing_structure_refinement
;
SHELXL97 (Sheldrick, 1997)
;
_computing_structure_solution
;
SHELXS97 (Sheldrick, 1997)
;
_database_code_amcsd 0010468
_diffrn_ambient_temperature 293(2)
_diffrn_measured_fraction_theta_full 0.944
_diffrn_measured_fraction_theta_max 0.944
_diffrn_measurement_device_type 'Oxford XCALIBUR-2 CCD'
_diffrn_measurement_method \w
_diffrn_radiation_monochromator graphite
_diffrn_radiation_type MoK\a
_diffrn_radiation_wavelength 0.71073
_diffrn_reflns_av_R_equivalents 0.0297
_diffrn_reflns_limit_h_max 22
_diffrn_reflns_limit_h_min -18
_diffrn_reflns_limit_k_max 11
_diffrn_reflns_limit_k_min -11
_diffrn_reflns_limit_l_max 9
_diffrn_reflns_limit_l_min -9
_diffrn_reflns_number 6826
_diffrn_reflns_theta_full 31.89
_diffrn_reflns_theta_max 31.89
_diffrn_reflns_theta_min 3.41
_diffrn_standards_decay_% 0
_diffrn_standards_number 0
_exptl_absorpt_coefficient_mu 1.191
_exptl_absorpt_correction_T_max 0.8253
_exptl_absorpt_correction_T_min 0.75437
_exptl_absorpt_correction_type numerical
_exptl_absorpt_process_details '(CrysAlis RED; Oxford Diffraction, 2004)'
_exptl_crystal_colour colourless
_exptl_crystal_density_diffrn 2.329
_exptl_crystal_density_method 'not measured'
_exptl_crystal_description prism
_exptl_crystal_F_000 552
_exptl_crystal_size_max 0.145
_exptl_crystal_size_mid 0.118
_exptl_crystal_size_min 0.097
_refine_diff_density_max 0.458
_refine_diff_density_min -0.536
_refine_ls_extinction_method none
_refine_ls_goodness_of_fit_ref 1.054
_refine_ls_hydrogen_treatment mixed
_refine_ls_matrix_type full
_refine_ls_number_parameters 77
_refine_ls_number_reflns 1353
_refine_ls_number_restraints 3
_refine_ls_restrained_S_all 1.055
_refine_ls_R_factor_all 0.0369
_refine_ls_R_factor_gt 0.0330
_refine_ls_shift/su_max 0.001
_refine_ls_shift/su_mean 0.000
_refine_ls_structure_factor_coef Fsqd
_refine_ls_weighting_details 'w = 1/[\s^2^(Fo^2^)+(0.0498P)^2^] where P = (Fo^2^+2Fc^2^)/3'
_refine_ls_weighting_scheme calc
_refine_ls_wR_factor_gt 0.0862
_refine_ls_wR_factor_ref 0.0886
_reflns_number_gt 1173
_reflns_number_total 1353
_reflns_threshold_expression I>2\s(I)
_cod_data_source_file wm6097.cif
_cod_database_code 2207681
_amcsd_formula_title KMg(HP2O7)*2H2O

loop_
_space_group_symop_operation_xyz
'x, y, z'
'-x+1/2, -y, z+1/2'
'x+1/2, -y+1/2, -z+1/2'
'-x, y+1/2, -z'
'-x, -y, -z'
'x-1/2, y, -z-1/2'
'-x-1/2, y-1/2, z-1/2'
'x, -y-1/2, z'

loop_
_atom_site_label
_atom_site_fract_x
_atom_site_fract_y
_atom_site_fract_z
_atom_site_U_iso_or_equiv
_atom_site_adp_type
_atom_site_calc_flag
_atom_site_refinement_flags
_atom_site_occupancy
_atom_site_type_symbol
P1 0.86405(2) 0.06195(5) 0.36157(6) 0.01036(12) Uani d . 1 P
O4 0.77213(7) 0.06553(14) 0.43220(18) 0.0151(2) Uani d . 1 O
O1 0.88901(10) 0.2500 0.2744(2) 0.0143(3) Uani d S 1 O
O5W 0.89127(12) -0.2500 0.8112(3) 0.0198(3) Uani d SD 1 O
H5W 0.8945(18) -0.344(3) 0.708(3) 0.045(5) Uiso d D 1 H
O6W 0.71889(11) -0.2500 0.3220(3) 0.0183(3) Uani d SD 1 O
H6W 0.7365(16) -0.147(3) 0.391(3) 0.045(5) Uiso d D 1 H
O2 0.92483(7) 0.03029(16) 0.54646(17) 0.0168(3) Uani d D 1 O
H2 0.977(2) -0.016(7) 0.516(10) 0.045(5) Uiso d PD 0.50 H
O3 0.88318(7) -0.05737(14) 0.18544(17) 0.0156(2) Uani d . 1 O
K1 0.96413(3) 0.2500 -0.12003(8) 0.02210(15) Uani d S 1 K
Mg1 0.69513(5) 0.2500 0.56069(11) 0.01128(17) Uani d S 1 Mg

loop_
_atom_site_aniso_label
_atom_site_aniso_U_11
_atom_site_aniso_U_22
_atom_site_aniso_U_33
_atom_site_aniso_U_12
_atom_site_aniso_U_13
_atom_site_aniso_U_23
P1 0.0097(2) 0.00918(19) 0.01219(19) 0.00038(12) 0.00041(12) -0.00174(12)
O4 0.0102(5) 0.0129(5) 0.0221(6) -0.0003(4) 0.0041(4) -0.0029(4)
O1 0.0175(7) 0.0105(7) 0.0149(7) 0.000 0.0051(6) 0.000
O5W 0.0257(9) 0.0179(8) 0.0160(8) 0.000 0.0046(7) 0.000
O6W 0.0209(8) 0.0138(7) 0.0204(8) 0.000 0.0027(6) 0.000
O2 0.0146(5) 0.0222(6) 0.0136(5) 0.0035(4) -0.0031(4) 0.0008(4)
O3 0.0146(5) 0.0149(5) 0.0173(5) 0.0007(4) 0.0005(4) -0.0074(4)
K1 0.0179(3) 0.0295(3) 0.0188(3) 0.000 0.00018(18) 0.000
Mg1 0.0101(3) 0.0105(3) 0.0132(3) 0.000 0.0008(3) 0.000

loop_
_atom_type_symbol
_atom_type_description
_atom_type_scat_dispersion_real
_atom_type_scat_dispersion_imag
_atom_type_scat_source
H H 0 0 'International Tables Vol C Tables 4.2.6.8 and 6.1.1.4'
K K 0.2009 0.2494 'International Tables Vol C Tables 4.2.6.8 and 6.1.1.4'
Mg Mg 0.0486 0.0363 'International Tables Vol C Tables 4.2.6.8 and 6.1.1.4'
O O 0.0106 0.006 'International Tables Vol C Tables 4.2.6.8 and 6.1.1.4'
P P 0.1023 0.0942 'International Tables Vol C Tables 4.2.6.8 and 6.1.1.4'

loop_
_geom_angle_atom_site_label_1
_geom_angle_atom_site_label_2
_geom_angle_atom_site_label_3
_geom_angle_site_symmetry_1
_geom_angle_site_symmetry_3
_geom_angle
_geom_angle_publ_flag
O4 P1 O3 . . 115.61(7) y
O4 P1 O2 . . 110.32(7) y
O3 P1 O2 . . 111.76(7) y
O4 P1 O1 . . 108.57(7) y
O3 P1 O1 . . 104.26(7) y
O2 P1 O1 . . 105.62(8) y
P1 O4 Mg1 . . 133.94(7) ?
P1 O1 P1 . 8_565 129.80(10) ?
P1 O1 K1 . . 114.70(5) ?
P1 O1 K1 8_565 . 114.70(5) ?
Mg1 O5W K1 2_655 5_756 87.93(6) ?
Mg1 O5W H5W 2_655 . 123.4(15) ?
K1 O5W H5W 5_756 . 114.2(16) ?
Mg1 O6W K1 2_654 2_655 135.76(8) ?
Mg1 O6W H6W 2_654 . 100.9(15) ?
K1 O6W H6W 2_655 . 102.8(15) ?
P1 O2 K1 . 1_556 129.02(7) ?
P1 O2 H2 . . 116(4) ?
K1 O2 H2 1_556 . 102(4) ?
P1 O3 Mg1 . 2_654 128.46(7) ?
P1 O3 K1 . 5_755 127.29(6) ?
Mg1 O3 K1 2_654 5_755 92.82(4) ?
P1 O3 K1 . . 94.73(5) ?
Mg1 O3 K1 2_654 . 120.05(5) ?
K1 O3 K1 5_755 . 88.59(3) ?
O1 K1 O2 . 1_554 127.39(4) ?
O1 K1 O2 . 8_564 127.39(4) ?
O2 K1 O2 1_554 8_564 74.53(5) ?
O1 K1 O3 . 4_755 118.87(4) ?
O2 K1 O3 1_554 4_755 112.71(4) ?
O2 K1 O3 8_564 4_755 75.29(3) ?
O1 K1 O3 . 5_755 118.87(4) ?
O2 K1 O3 1_554 5_755 75.29(3) ?
O2 K1 O3 8_564 5_755 112.71(4) ?
O3 K1 O3 4_755 5_755 63.80(5) ?
O1 K1 O6W . 2_654 73.02(5) ?
O2 K1 O6W 1_554 2_654 71.66(4) ?
O2 K1 O6W 8_564 2_654 71.66(4) ?
O3 K1 O6W 4_755 2_654 143.99(3) ?
O3 K1 O6W 5_755 2_654 143.99(3) ?
O1 K1 O5W . 5_756 72.78(5) ?
O2 K1 O5W 1_554 5_756 132.16(3) ?
O2 K1 O5W 8_564 5_756 132.16(3) ?
O3 K1 O5W 4_755 5_756 58.39(3) ?
O3 K1 O5W 5_755 5_756 58.39(3) ?
O6W K1 O5W 2_654 5_756 145.80(5) ?
O1 K1 O3 . 8_565 46.08(2) ?
O2 K1 O3 1_554 8_565 143.52(4) ?
O2 K1 O3 8_564 8_565 86.53(3) ?
O3 K1 O3 4_755 8_565 91.41(3) ?
O3 K1 O3 5_755 8_565 141.19(2) ?
O6W K1 O3 2_654 8_565 72.88(3) ?
O5W K1 O3 5_756 8_565 83.47(3) ?
O1 K1 O3 . . 46.08(2) ?
O2 K1 O3 1_554 . 86.53(3) ?
O2 K1 O3 8_564 . 143.52(4) ?
O3 K1 O3 4_755 . 141.19(2) ?
O3 K1 O3 5_755 . 91.41(3) ?
O6W K1 O3 2_654 . 72.88(3) ?
O5W K1 O3 5_756 . 83.47(3) ?
O3 K1 O3 8_565 . 91.11(4) ?
O4 Mg1 O4 8_565 . 89.14(7) ?
O4 Mg1 O3 8_565 2_655 178.54(6) ?
O4 Mg1 O3 . 2_655 89.68(4) ?
O4 Mg1 O3 8_565 7_766 89.68(4) ?
O4 Mg1 O3 . 7_766 178.54(6) ?
O3 Mg1 O3 2_655 7_766 91.49(7) ?
O4 Mg1 O5W 8_565 2_654 93.41(5) ?
O4 Mg1 O5W . 2_654 93.41(5) ?
O3 Mg1 O5W 2_655 2_654 85.80(5) ?
O3 Mg1 O5W 7_766 2_654 85.80(5) ?
O4 Mg1 O6W 8_565 2_655 87.61(5) ?
O4 Mg1 O6W . 2_655 87.61(5) ?
O3 Mg1 O6W 2_655 2_655 93.20(5) ?
O3 Mg1 O6W 7_766 2_655 93.20(5) ?
O5W Mg1 O6W 2_654 2_655 178.57(8) ?

loop_
_geom_bond_atom_site_label_1
_geom_bond_atom_site_label_2
_geom_bond_site_symmetry_2
_geom_bond_distance
_geom_bond_publ_flag
P1 O4 . 1.4986(11) y
P1 O3 . 1.5010(11) y
P1 O2 . 1.5450(11) y
P1 O1 . 1.6153(8) y
P1 K1 . 3.7813(6) ?
O4 Mg1 . 2.0447(12) ?
O1 P1 8_565 1.6153(8) ?
O1 K1 . 2.8099(16) ?
O5W Mg1 2_655 2.1010(19) ?
O5W K1 5_756 3.0074(19) ?
O5W H5W . 0.989(16) ?
O6W Mg1 2_654 2.1566(18) ?
O6W K1 2_655 2.8652(19) ?
O6W H6W . 0.959(16) ?
O2 K1 1_556 2.8225(12) ?
O2 H2 . 0.91(2) ?
O3 Mg1 2_654 2.0920(12) ?
O3 K1 5_755 2.8356(12) ?
O3 K1 . 3.3490(12) ?
K1 O2 1_554 2.8225(12) y
K1 O2 8_564 2.8225(12) ?
K1 O3 4_755 2.8356(12) y
K1 O3 5_755 2.8356(12) ?
K1 O6W 2_654 2.8652(19) y
K1 O5W 5_756 3.0074(19) y
K1 O3 8_565 3.3490(12) y
K1 Mg1 6_656 3.6057(9) ?
K1 P1 8_565 3.7813(6) ?
Mg1 O4 8_565 2.0447(12) y
Mg1 O3 2_655 2.0920(12) y
Mg1 O3 7_766 2.0920(12) ?
Mg1 O5W 2_654 2.1010(19) y
Mg1 O6W 2_655 2.1566(18) y
Mg1 K1 6_556 3.6057(9) ?

loop_
_geom_hbond_atom_site_label_D
_geom_hbond_atom_site_label_H
_geom_hbond_atom_site_label_A
_geom_hbond_site_symmetry_A
_geom_hbond_distance_DH
_geom_hbond_distance_HA
_geom_hbond_distance_DA
_geom_hbond_angle_DHA
O6W H6W O4 . 0.959(16) 1.761(18) 2.6864(13) 161(2)
O5W H5W O2 8_555 0.989(16) 1.851(18) 2.8231(13) 166(2)
O2 H2 O2 5_756 0.91(2) 1.57(2) 2.455(2) 161(4)

loop_
_cod_related_entry_id
_cod_related_entry_database
_cod_related_entry_code
1 AMCSD 0010468
